data_7247060
loop_
_publ_author_name
'Saied, Rajaa'
'Alves, Paula C.'
'Rijo, Patr\'icia'
'Andr\'e, V\^ania'
'Alves, Luis G.'

_publ_section_title
;
 Novel cyclam multicomponent crystal forms: synthesis, characterization
 and antimicrobial activity
;
_journal_issue 41
_journal_name_full CrystEngComm
_journal_page_first 5787
_journal_page_last 5795
_journal_paper_doi 10.1039/D3CE00354J
_journal_volume 25
_journal_year 2023
_chemical_formula_sum 'C52 H56 F6 N6 O4'
_chemical_formula_weight 943.02
_space_group_crystal_system monoclinic
_space_group_IT_number 14
_space_group_name_Hall '-P 2yn'
_space_group_name_H-M_alt 'P 1 21/n 1'
_atom_sites_solution_hydrogens mixed
_audit_creation_method SHELXL-2014/7
_audit_update_record
;
2023-02-19 deposited with the CCDC.	2023-07-04 downloaded from the CCDC.
;
_cell_angle_alpha 90
_cell_angle_beta 110.881(3)
_cell_angle_gamma 90
_cell_formula_units_Z 4
_cell_length_a 15.7903(11)
_cell_length_b 16.4942(10)
_cell_length_c 19.7370(14)
_cell_measurement_reflns_used 9959
_cell_measurement_temperature 293(2)
_cell_measurement_theta_max 26.54
_cell_measurement_theta_min 2.21
_cell_volume 4802.9(6)
_computing_cell_refinement 'Bruker SAINT'
_computing_data_collection 'Bruker APEX2'
_computing_data_reduction 'Bruker SAINT'
_computing_molecular_graphics 'Bruker SHELXTL'
_computing_publication_material 'Bruker SHELXTL'
_computing_structure_refinement 'SHELXL-2014/7 (Sheldrick, 2014)'
_computing_structure_solution 'SHELXS-97 (Sheldrick 2008)'
_diffrn_ambient_temperature 293(2)
_diffrn_measured_fraction_theta_full 0.998
_diffrn_measured_fraction_theta_max 0.998
_diffrn_measurement_device_type 'Bruker PhotonII'
_diffrn_measurement_method 'phi and omega scans'
_diffrn_radiation_type MoK\a
_diffrn_radiation_wavelength 0.71073
_diffrn_reflns_av_R_equivalents 0.1213
_diffrn_reflns_av_unetI/netI 0.0359
_diffrn_reflns_Laue_measured_fraction_full 0.998
_diffrn_reflns_Laue_measured_fraction_max 0.998
_diffrn_reflns_limit_h_max 18
_diffrn_reflns_limit_h_min -18
_diffrn_reflns_limit_k_max 19
_diffrn_reflns_limit_k_min -19
_diffrn_reflns_limit_l_max 23
_diffrn_reflns_limit_l_min -23
_diffrn_reflns_number 137596
_diffrn_reflns_point_group_measured_fraction_full 0.998
_diffrn_reflns_point_group_measured_fraction_max 0.998
_diffrn_reflns_theta_full 24.999
_diffrn_reflns_theta_max 24.999
_diffrn_reflns_theta_min 2.052
_exptl_absorpt_coefficient_mu 0.099
_exptl_absorpt_correction_T_max 0.980
_exptl_absorpt_correction_T_min 0.980
_exptl_absorpt_correction_type multi-scan
_exptl_absorpt_process_details SADABS
_exptl_crystal_colour colourledd
_exptl_crystal_density_diffrn 1.304
_exptl_crystal_description block
_exptl_crystal_F_000 1984
_exptl_crystal_size_max 0.200
_exptl_crystal_size_mid 0.200
_exptl_crystal_size_min 0.200
_refine_diff_density_max 0.547
_refine_diff_density_min -0.353
_refine_diff_density_rms 0.043
_refine_ls_extinction_method none
_refine_ls_goodness_of_fit_ref 1.055
_refine_ls_hydrogen_treatment mixed
_refine_ls_matrix_type full
_refine_ls_number_parameters 682
_refine_ls_number_reflns 8460
_refine_ls_number_restraints 0
_refine_ls_restrained_S_all 1.055
_refine_ls_R_factor_all 0.1086
_refine_ls_R_factor_gt 0.0609
_refine_ls_shift/su_max 0.000
_refine_ls_shift/su_mean 0.000
_refine_ls_structure_factor_coef Fsqd
_refine_ls_weighting_details 'w=1/[\s^2^(Fo^2^)+(0.0721P)^2^+2.0917P] where P=(Fo^2^+2Fc^2^)/3'
_refine_ls_weighting_scheme calc
_refine_ls_wR_factor_gt 0.1453
_refine_ls_wR_factor_ref 0.1672
_reflns_Friedel_coverage 0.000
_reflns_number_gt 5322
_reflns_number_total 8460
_reflns_threshold_expression 'I > 2\s(I)'
_cod_data_source_file d3ce00354j2.cif
_cod_data_source_block shelx_CCDC2
_cod_depositor_comments 'Adding full bibliography for 7247058--7247061.cif.'
_cod_original_sg_symbol_H-M 'P 21/n'
_cod_database_code 7247060
_shelx_shelxl_version_number 2014/7
_shelx_space_group_comment
;
The symmetry employed for this shelxl refinement is uniquely defined
by the following loop, which should always be used as a source of
symmetry information in preference to the above space-group names.
They are only intended as comments.
;
_shelx_estimated_absorpt_t_min 0.980
_shelx_estimated_absorpt_t_max 0.980

loop_
_space_group_symop_operation_xyz
'x, y, z'
'-x+1/2, y+1/2, -z+1/2'
'-x, -y, -z'
'x-1/2, -y-1/2, z-1/2'

loop_
_atom_site_label
_atom_site_type_symbol
_atom_site_fract_x
_atom_site_fract_y
_atom_site_fract_z
_atom_site_U_iso_or_equiv
_atom_site_adp_type
_atom_site_occupancy
_atom_site_site_symmetry_order
_atom_site_calc_flag
_atom_site_refinement_flags_posn
_atom_site_refinement_flags_adp
_atom_site_refinement_flags_occupancy
_atom_site_disorder_assembly
_atom_site_disorder_group
N2 N 0.50469(16) 0.05427(14) 0.42169(12) 0.0421(5) Uani 1 1 d . . . . .
O2 O 0.63380(12) 0.05207(12) 0.58568(11) 0.0606(5) Uani 1 1 d . . . . .
O3 O 0.85124(13) -0.00285(11) 0.38533(12) 0.0622(6) Uani 1 1 d . . . . .
O4 O 0.83839(13) 0.11828(12) 0.42884(10) 0.0598(5) Uani 1 1 d . . . . .
O1 O 0.65490(14) 0.14606(12) 0.51356(11) 0.0648(6) Uani 1 1 d . . . . .
C19 C 0.67471(16) 0.11253(15) 0.57452(16) 0.0441(6) Uani 1 1 d . . . . .
N1 N 0.57845(14) -0.10919(14) 0.46739(12) 0.0492(6) Uani 1 1 d . . . . .
N5 N 0.98731(16) 0.08439(13) 0.55039(13) 0.0427(5) Uani 1 1 d . . . . .
C13 C 0.80525(16) 0.21290(14) 0.63381(13) 0.0379(6) Uani 1 1 d . . . . .
C44 C 0.72917(15) 0.07919(15) 0.31482(13) 0.0389(6) Uani 1 1 d . . . . .
C18 C 0.75218(15) 0.14554(14) 0.63808(13) 0.0364(6) Uani 1 1 d . . . . .
N3 N 0.79094(18) 0.24953(14) 0.56780(13) 0.0584(7) Uani 1 1 d . . . . .
N4 N 0.93773(15) -0.08521(14) 0.56852(12) 0.0512(6) Uani 1 1 d . . . . .
C39 C 0.68244(16) 0.15387(15) 0.30065(13) 0.0408(6) Uani 1 1 d . . . . .
C45 C 0.81168(16) 0.06360(16) 0.38109(15) 0.0437(6) Uani 1 1 d . . . . .
C14 C 0.87743(17) 0.23655(16) 0.69621(15) 0.0461(6) Uani 1 1 d . . . . .
H14 H 0.9126 0.2811 0.6942 0.055 Uiso 1 1 calc R U . . .
C46 C 0.66882(18) 0.29177(16) 0.34668(14) 0.0500(7) Uani 1 1 d . . . . .
C20 C 0.82359(17) 0.32497(15) 0.55582(15) 0.0463(6) Uani 1 1 d . . . . .
C15 C 0.8969(2) 0.19517(17) 0.75994(16) 0.0573(8) Uani 1 1 d . . . . .
H15 H 0.9456 0.2113 0.8005 0.069 Uiso 1 1 calc R U . . .
C33 C 0.93732(19) -0.14113(16) 0.68883(16) 0.0514(7) Uani 1 1 d . . . . .
N6 N 0.7100(2) 0.21553(16) 0.35019(15) 0.0732(9) Uani 1 1 d . . . . .
C51 C 0.63351(18) 0.31268(17) 0.39899(15) 0.0500(7) Uani 1 1 d . . . . .
H51 H 0.6313 0.2747 0.4331 0.060 Uiso 1 1 calc R U . . .
C32 C 0.99028(19) -0.11519(17) 0.64248(16) 0.0527(7) Uani 1 1 d . . . . .
H32A H 1.0319 -0.0727 0.6681 0.063 Uiso 1 1 calc R U . . .
H32B H 1.0265 -0.1609 0.6379 0.063 Uiso 1 1 calc R U . . .
C3 C 0.4414(2) 0.11425(17) 0.37461(15) 0.0557(7) Uani 1 1 d . . . . .
H3A H 0.3907 0.0857 0.3398 0.067 Uiso 1 1 calc R U . . .
H3B H 0.4721 0.1438 0.3477 0.067 Uiso 1 1 calc R U . . .
C6 C 0.53151(19) -0.17392(17) 0.41500(17) 0.0553(7) Uani 1 1 d . . . . .
H6A H 0.4867 -0.1485 0.3732 0.066 Uiso 1 1 calc R U . . .
H6B H 0.4992 -0.2082 0.4375 0.066 Uiso 1 1 calc R U . . .
C7 C 0.5912(2) -0.22734(19) 0.38855(18) 0.0626(8) Uani 1 1 d . . . . .
C28 C 0.9367(2) 0.06027(18) 0.59727(17) 0.0609(8) Uani 1 1 d . . . . .
H28A H 0.8967 0.1041 0.5993 0.073 Uiso 1 1 calc R U . . .
H28B H 0.9790 0.0508 0.6461 0.073 Uiso 1 1 calc R U . . .
C27 C 0.88174(19) -0.01503(19) 0.56970(18) 0.0613(8) Uani 1 1 d . . . . .
H27A H 0.8470 -0.0271 0.6003 0.074 Uiso 1 1 calc R U . . .
H27B H 0.8392 -0.0051 0.5210 0.074 Uiso 1 1 calc R U . . .
C43 C 0.6960(2) 0.01704(18) 0.26506(18) 0.0600(8) Uani 1 1 d . . . . .
H43 H 0.7251 -0.0330 0.2740 0.072 Uiso 1 1 calc R U . . .
C17 C 0.77389(19) 0.10607(16) 0.70424(15) 0.0504(7) Uani 1 1 d . . . . .
H17 H 0.7390 0.0619 0.7077 0.061 Uiso 1 1 calc R U . . .
C29 C 1.0353(2) 0.16348(16) 0.57095(16) 0.0549(7) Uani 1 1 d . . . . .
H29A H 1.0874 0.1562 0.6151 0.066 Uiso 1 1 calc R U . . .
H29B H 0.9949 0.2020 0.5811 0.066 Uiso 1 1 calc R U . . .
C21 C 0.85503(19) 0.33289(19) 0.49924(16) 0.0571(7) Uani 1 1 d . . . . .
H21 H 0.8581 0.2876 0.4722 0.069 Uiso 1 1 calc R U . . .
C16 C 0.8451(2) 0.12989(18) 0.76474(16) 0.0629(8) Uani 1 1 d . . . . .
H16 H 0.8581 0.1023 0.8083 0.076 Uiso 1 1 calc R U . . .
C50 C 0.60146(19) 0.3905(2) 0.40037(18) 0.0616(8) Uani 1 1 d . . . . .
C40 C 0.60761(18) 0.16341(19) 0.23605(15) 0.0549(7) Uani 1 1 d . . . . .
H40 H 0.5777 0.2130 0.2258 0.066 Uiso 1 1 calc R U . . .
C47 C 0.6684(2) 0.3479(2) 0.29497(18) 0.0667(9) Uani 1 1 d . . . . .
H47 H 0.6912 0.3339 0.2591 0.080 Uiso 1 1 calc R U . . .
C1 C 0.62243(18) -0.04928(17) 0.43612(17) 0.0549(7) Uani 1 1 d . . . . .
H1A H 0.6563 -0.0773 0.4108 0.066 Uiso 1 1 calc R U . . .
H1B H 0.6650 -0.0178 0.4749 0.066 Uiso 1 1 calc R U . . .
C2 C 0.5553(2) 0.00717(18) 0.38424(16) 0.0556(7) Uani 1 1 d . . . . .
H2A H 0.5870 0.0442 0.3634 0.067 Uiso 1 1 calc R U . . .
H2B H 0.5129 -0.0240 0.3451 0.067 Uiso 1 1 calc R U . . .
C41 C 0.5784(2) 0.1015(2) 0.18853(19) 0.0771(10) Uani 1 1 d . . . . .
H41 H 0.5290 0.1091 0.1459 0.093 Uiso 1 1 calc R U . . .
C49 C 0.6025(2) 0.44621(19) 0.3487(2) 0.0769(11) Uani 1 1 d . . . . .
H49 H 0.5813 0.4986 0.3499 0.092 Uiso 1 1 calc R U . . .
C25 C 0.8214(2) 0.39322(17) 0.59636(17) 0.0590(8) Uani 1 1 d . . . . .
H25 H 0.8006 0.3890 0.6348 0.071 Uiso 1 1 calc R U . . .
C22 C 0.8817(2) 0.4070(2) 0.48266(19) 0.0791(10) Uani 1 1 d . . . . .
H22 H 0.9014 0.4118 0.4437 0.095 Uiso 1 1 calc R U . . .
C5 C 0.6414(2) -0.1407(2) 0.53648(17) 0.0627(8) Uani 1 1 d . . . . .
H5A H 0.6815 -0.0973 0.5622 0.075 Uiso 1 1 calc R U . . .
H5B H 0.6784 -0.1828 0.5266 0.075 Uiso 1 1 calc R U . . .
C48 C 0.6347(2) 0.4241(2) 0.2958(2) 0.0797(10) Uani 1 1 d . . . . .
H48 H 0.6338 0.4611 0.2600 0.096 Uiso 1 1 calc R U . . .
C31 C 0.8827(2) -0.1478(2) 0.5191(2) 0.0759(10) Uani 1 1 d . . . . .
H31A H 0.8556 -0.1822 0.5456 0.091 Uiso 1 1 calc R U . . .
H31B H 0.8339 -0.1215 0.4806 0.091 Uiso 1 1 calc R U . . .
C4 C 0.4049(2) 0.1747(2) 0.41603(19) 0.0730(9) Uani 1 1 d . . . . .
H4A H 0.4552 0.2078 0.4458 0.088 Uiso 1 1 calc R U . . .
H4B H 0.3627 0.2104 0.3810 0.088 Uiso 1 1 calc R U . . .
C8 C 0.6072(3) -0.2081(3) 0.3257(2) 0.0866(11) Uani 1 1 d . . . . .
H8 H 0.5808 -0.1622 0.2993 0.104 Uiso 1 1 calc R U . . .
C24 C 0.8499(2) 0.46696(18) 0.5800(2) 0.0692(9) Uani 1 1 d . . . . .
C23 C 0.8796(3) 0.4743(2) 0.5234(2) 0.0820(11) Uani 1 1 d . . . . .
H23 H 0.8983 0.5244 0.5123 0.098 Uiso 1 1 calc R U . . .
C34 C 0.9048(2) -0.21926(18) 0.6867(2) 0.0747(10) Uani 1 1 d . . . . .
H34 H 0.9154 -0.2569 0.6556 0.090 Uiso 1 1 calc R U . . .
C38 C 0.9193(2) -0.0877(2) 0.73574(18) 0.0707(9) Uani 1 1 d . . . . .
H38 H 0.9400 -0.0345 0.7386 0.085 Uiso 1 1 calc R U . . .
C36 C 0.8403(3) -0.1891(3) 0.7750(3) 0.0967(13) Uani 1 1 d . . . . .
H36 H 0.8079 -0.2051 0.8039 0.116 Uiso 1 1 calc R U . . .
C52 C 0.5639(3) 0.4149(4) 0.4555(3) 0.1018(15) Uani 1 1 d . . . . .
C42 C 0.6212(2) 0.0273(2) 0.2027(2) 0.0851(12) Uani 1 1 d . . . . .
H42 H 0.5997 -0.0156 0.1705 0.102 Uiso 1 1 calc R U . . .
C35 C 0.8569(3) -0.2423(2) 0.7297(2) 0.0897(12) Uani 1 1 d . . . . .
H35 H 0.8358 -0.2953 0.7273 0.108 Uiso 1 1 calc R U . . .
C37 C 0.8714(3) -0.1114(2) 0.7783(2) 0.0985(14) Uani 1 1 d . . . . .
H37 H 0.8601 -0.0744 0.8096 0.118 Uiso 1 1 calc R U . . .
C12 C 0.6303(3) -0.2972(2) 0.4257(2) 0.0840(11) Uani 1 1 d . . . . .
H12 H 0.6190 -0.3121 0.4671 0.101 Uiso 1 1 calc R U . . .
C30 C 1.0667(3) 0.1983(2) 0.5133(2) 0.0894(12) Uani 1 1 d . . . . .
H30A H 1.0134 0.2178 0.4743 0.107 Uiso 1 1 calc R U . . .
H30B H 1.1038 0.2453 0.5340 0.107 Uiso 1 1 calc R U . . .
C11 C 0.6864(3) -0.3453(3) 0.4018(3) 0.1103(16) Uani 1 1 d . . . . .
H11 H 0.7129 -0.3914 0.4278 0.132 Uiso 1 1 calc R U . . .
C26 C 0.8469(5) 0.5396(3) 0.6249(4) 0.1103(16) Uani 1 1 d . . . . .
C9 C 0.6631(4) -0.2581(4) 0.3018(3) 0.1154(18) Uani 1 1 d . . . . .
H9 H 0.6733 -0.2454 0.2595 0.139 Uiso 1 1 calc R U . . .
C10 C 0.7028(4) -0.3259(4) 0.3413(4) 0.123(2) Uani 1 1 d . . . . .
H10 H 0.7409 -0.3582 0.3261 0.148 Uiso 1 1 calc R U . . .
F6 F 0.4856(5) 0.3850(5) 0.4469(4) 0.109(3) Uani 0.5 1 d . . P A 1
F5 F 0.5736(15) 0.4923(6) 0.4708(10) 0.276(9) Uani 0.5 1 d . . P A 1
F1 F 0.7745(8) 0.5799(8) 0.5995(8) 0.219(7) Uani 0.8 1 d . . P B 1
F4 F 0.5878(4) 0.3632(4) 0.5131(3) 0.229(2) Uani 1 1 d . . . C 1
F3 F 0.8637(14) 0.5238(4) 0.6931(4) 0.222(5) Uani 0.8 1 d . . P B 1
F2 F 0.9108(9) 0.5925(5) 0.6265(10) 0.227(5) Uani 0.8 1 d . . P B 1
F3A F 0.7764(19) 0.5305(15) 0.647(2) 0.120(7) Uani 0.2 1 d . . P B 2
F2A F 0.9161(14) 0.555(2) 0.6720(16) 0.121(10) Uani 0.2 1 d . . P B 2
F1A F 0.820(3) 0.6052(13) 0.5855(19) 0.160(15) Uani 0.2 1 d . . P B 2
F6A F 0.4871(5) 0.4476(10) 0.4298(5) 0.214(7) Uani 0.5 1 d . . P A 2
F5A F 0.6143(4) 0.4592(5) 0.5059(4) 0.110(2) Uani 0.5 1 d . . P A 2
H5N H 1.0310(19) 0.0465(16) 0.5582(14) 0.044(7) Uiso 1 1 d . . . . .
H1N H 0.543(2) 0.0815(19) 0.4604(18) 0.071(10) Uiso 1 1 d . . . . .
H2N H 0.474(2) 0.0206(17) 0.4344(15) 0.049(8) Uiso 1 1 d . . . . .
H3N H 0.745(2) 0.224(2) 0.529(2) 0.092(11) Uiso 1 1 d . . . . .
H4N H 0.944(2) 0.0918(19) 0.5047(18) 0.070(10) Uiso 1 1 d . . . . .
H6N H 0.748(3) 0.201(2) 0.391(2) 0.096(13) Uiso 1 1 d . . . . .

loop_
_atom_site_aniso_label
_atom_site_aniso_U_11
_atom_site_aniso_U_22
_atom_site_aniso_U_33
_atom_site_aniso_U_23
_atom_site_aniso_U_13
_atom_site_aniso_U_12
N2 0.0393(12) 0.0463(13) 0.0407(13) -0.0018(11) 0.0142(11) -0.0101(10)
O2 0.0418(11) 0.0569(12) 0.0814(15) -0.0129(10) 0.0199(10) -0.0204(9)
O3 0.0465(11) 0.0481(11) 0.0894(16) 0.0093(10) 0.0212(11) 0.0168(9)
O4 0.0512(12) 0.0626(12) 0.0497(11) 0.0005(10) -0.0014(9) 0.0193(10)
O1 0.0625(13) 0.0592(12) 0.0536(13) -0.0067(10) -0.0028(10) -0.0196(10)
C19 0.0291(13) 0.0409(14) 0.0583(18) -0.0126(13) 0.0107(12) -0.0018(11)
N1 0.0411(12) 0.0534(13) 0.0549(14) -0.0049(11) 0.0193(11) 0.0012(10)
N5 0.0393(13) 0.0450(13) 0.0421(13) -0.0016(10) 0.0124(11) 0.0110(10)
C13 0.0314(13) 0.0353(13) 0.0466(15) -0.0110(11) 0.0135(11) -0.0008(10)
C44 0.0293(12) 0.0480(14) 0.0429(14) -0.0023(11) 0.0172(11) 0.0019(11)
C18 0.0263(12) 0.0354(12) 0.0474(15) -0.0104(11) 0.0131(11) 0.0013(10)
N3 0.0659(16) 0.0534(14) 0.0460(14) -0.0036(12) 0.0079(12) -0.0235(13)
N4 0.0481(13) 0.0593(14) 0.0490(14) -0.0077(11) 0.0206(11) -0.0096(11)
C39 0.0339(13) 0.0507(15) 0.0378(14) -0.0026(11) 0.0126(11) 0.0059(11)
C45 0.0328(13) 0.0437(15) 0.0571(17) 0.0064(13) 0.0190(12) 0.0064(12)
C14 0.0334(13) 0.0428(14) 0.0573(17) -0.0148(13) 0.0103(12) -0.0065(11)
C46 0.0470(16) 0.0478(15) 0.0441(15) -0.0026(13) 0.0027(13) 0.0130(12)
C20 0.0386(14) 0.0451(15) 0.0505(16) -0.0027(12) 0.0103(12) -0.0070(11)
C15 0.0493(17) 0.0543(17) 0.0538(18) -0.0146(14) 0.0004(14) 0.0009(14)
C33 0.0481(16) 0.0477(16) 0.0619(18) 0.0057(13) 0.0237(14) -0.0025(12)
N6 0.084(2) 0.0599(16) 0.0458(15) -0.0121(13) -0.0137(14) 0.0382(14)
C51 0.0427(15) 0.0532(16) 0.0464(16) -0.0048(13) 0.0064(13) 0.0006(12)
C32 0.0474(16) 0.0516(16) 0.0640(18) -0.0006(14) 0.0260(14) 0.0002(13)
C3 0.0622(18) 0.0524(16) 0.0493(17) 0.0124(13) 0.0159(14) 0.0003(14)
C6 0.0482(16) 0.0548(17) 0.0672(19) -0.0127(14) 0.0257(15) -0.0068(13)
C7 0.0589(19) 0.0597(19) 0.080(2) -0.0246(16) 0.0380(17) -0.0158(15)
C28 0.0677(19) 0.0620(18) 0.069(2) 0.0066(15) 0.0445(17) 0.0209(16)
C27 0.0426(16) 0.080(2) 0.067(2) 0.0147(16) 0.0268(15) 0.0108(15)
C43 0.0501(18) 0.0551(18) 0.077(2) -0.0169(15) 0.0246(16) 0.0012(14)
C17 0.0496(16) 0.0443(15) 0.0580(18) -0.0042(13) 0.0199(14) -0.0054(12)
C29 0.0633(18) 0.0411(15) 0.0551(17) -0.0118(13) 0.0147(15) 0.0062(13)
C21 0.0540(17) 0.0620(18) 0.0536(18) -0.0015(14) 0.0170(15) -0.0036(14)
C16 0.072(2) 0.0585(18) 0.0479(17) 0.0006(14) 0.0090(16) -0.0016(16)
C50 0.0414(16) 0.064(2) 0.075(2) -0.0243(17) 0.0155(15) 0.0016(14)
C40 0.0387(15) 0.0696(19) 0.0493(17) -0.0037(15) 0.0070(13) 0.0098(14)
C47 0.0593(19) 0.077(2) 0.065(2) 0.0108(17) 0.0244(16) 0.0204(17)
C1 0.0425(15) 0.0579(17) 0.071(2) -0.0138(15) 0.0277(14) -0.0066(13)
C2 0.0572(18) 0.0620(18) 0.0590(18) -0.0069(14) 0.0348(15) -0.0078(14)
C41 0.053(2) 0.095(3) 0.062(2) -0.0180(19) -0.0046(16) 0.0034(18)
C49 0.063(2) 0.0408(17) 0.117(3) -0.0056(19) 0.020(2) 0.0104(15)
C25 0.0571(18) 0.0527(17) 0.070(2) -0.0084(15) 0.0255(16) -0.0045(14)
C22 0.079(2) 0.094(3) 0.064(2) 0.015(2) 0.0263(19) -0.016(2)
C5 0.0494(17) 0.072(2) 0.067(2) 0.0014(16) 0.0201(16) 0.0149(15)
C48 0.067(2) 0.066(2) 0.102(3) 0.026(2) 0.026(2) 0.0141(18)
C31 0.065(2) 0.089(2) 0.081(2) -0.021(2) 0.0346(19) -0.0298(19)
C4 0.074(2) 0.065(2) 0.081(2) 0.0175(17) 0.0298(19) 0.0121(17)
C8 0.093(3) 0.097(3) 0.087(3) -0.034(2) 0.052(2) -0.024(2)
C24 0.064(2) 0.0470(18) 0.087(2) 0.0013(16) 0.0147(19) 0.0001(15)
C23 0.077(2) 0.056(2) 0.096(3) 0.021(2) 0.009(2) -0.0159(18)
C34 0.091(3) 0.0440(17) 0.103(3) 0.0032(17) 0.051(2) -0.0058(16)
C38 0.098(3) 0.0541(18) 0.075(2) -0.0049(16) 0.050(2) -0.0179(17)
C36 0.100(3) 0.088(3) 0.131(4) 0.029(3) 0.076(3) -0.007(2)
C52 0.082(3) 0.140(4) 0.081(3) -0.036(3) 0.026(3) 0.024(3)
C42 0.072(2) 0.089(3) 0.081(3) -0.044(2) 0.010(2) -0.011(2)
C35 0.097(3) 0.062(2) 0.126(3) 0.013(2) 0.059(3) -0.021(2)
C37 0.141(4) 0.081(3) 0.112(3) 0.001(2) 0.093(3) -0.009(3)
C12 0.089(3) 0.057(2) 0.119(3) -0.015(2) 0.053(2) 0.0027(19)
C30 0.098(3) 0.060(2) 0.123(3) -0.030(2) 0.055(3) -0.026(2)
C11 0.093(3) 0.071(3) 0.174(5) -0.042(3) 0.056(3) 0.001(2)
C26 0.123(5) 0.048(3) 0.148(5) -0.020(3) 0.034(4) 0.005(3)
C9 0.114(4) 0.136(4) 0.131(4) -0.061(4) 0.087(4) -0.045(3)
C10 0.102(4) 0.117(4) 0.180(6) -0.076(4) 0.086(4) -0.022(3)
F6 0.075(4) 0.162(6) 0.116(5) -0.031(5) 0.065(4) -0.033(4)
F5 0.54(3) 0.088(5) 0.37(2) -0.084(9) 0.36(2) -0.014(10)
F1 0.185(9) 0.145(9) 0.272(12) -0.082(8) 0.015(7) 0.085(8)
F4 0.223(5) 0.360(8) 0.148(4) -0.027(4) 0.122(4) 0.067(5)
F3 0.405(17) 0.110(4) 0.132(5) -0.055(4) 0.072(9) 0.025(7)
F2 0.246(12) 0.083(4) 0.366(14) -0.093(6) 0.127(11) -0.061(6)
F3A 0.130(15) 0.092(13) 0.16(2) -0.080(13) 0.084(16) 0.004(11)
F2A 0.078(11) 0.106(19) 0.115(17) -0.066(13) -0.043(11) 0.022(11)
F1A 0.18(3) 0.037(7) 0.186(19) 0.012(8) -0.03(2) 0.044(13)
F6A 0.080(5) 0.407(17) 0.113(6) -0.128(9) -0.015(4) 0.127(8)
F5A 0.097(4) 0.128(7) 0.084(4) -0.066(4) 0.008(3) -0.018(4)

loop_
_atom_type_symbol
_atom_type_description
_atom_type_scat_dispersion_real
_atom_type_scat_dispersion_imag
_atom_type_scat_source
C C 0.0033 0.0016 'International Tables Vol C Tables 4.2.6.8 and 6.1.1.4'
H H 0.0000 0.0000 'International Tables Vol C Tables 4.2.6.8 and 6.1.1.4'
N N 0.0061 0.0033 'International Tables Vol C Tables 4.2.6.8 and 6.1.1.4'
O O 0.0106 0.0060 'International Tables Vol C Tables 4.2.6.8 and 6.1.1.4'
F F 0.0171 0.0103 'International Tables Vol C Tables 4.2.6.8 and 6.1.1.4'

loop_
_geom_angle_atom_site_label_1
_geom_angle_atom_site_label_2
_geom_angle_atom_site_label_3
_geom_angle
_geom_angle_site_symmetry_1
_geom_angle_site_symmetry_3
_geom_angle_publ_flag
C3 N2 C2 113.6(2) . . ?
C3 N2 H1N 107(2) . . ?
C2 N2 H1N 111(2) . . ?
C3 N2 H2N 107.2(19) . . ?
C2 N2 H2N 106.2(19) . . ?
H1N N2 H2N 112(3) . . ?
O2 C19 O1 123.5(2) . . ?
O2 C19 C18 117.3(3) . . ?
O1 C19 C18 119.2(2) . . ?
C1 N1 C5 111.4(2) . . ?
C1 N1 C6 112.6(2) . . ?
C5 N1 C6 113.4(2) . . ?
C28 N5 C29 113.7(2) . . ?
C28 N5 H5N 105.0(16) . . ?
C29 N5 H5N 106.0(16) . . ?
C28 N5 H4N 106(2) . . ?
C29 N5 H4N 105.9(19) . . ?
H5N N5 H4N 121(3) . . ?
N3 C13 C14 121.0(2) . . ?
N3 C13 C18 120.0(2) . . ?
C14 C13 C18 118.7(2) . . ?
C43 C44 C39 117.8(2) . . ?
C43 C44 C45 118.8(2) . . ?
C39 C44 C45 123.5(2) . . ?
C17 C18 C13 118.2(2) . . ?
C17 C18 C19 117.9(2) . . ?
C13 C18 C19 123.9(2) . . ?
C13 N3 C20 127.1(2) . . ?
C13 N3 H3N 113(2) . . ?
C20 N3 H3N 119(2) . . ?
C27 N4 C31 110.4(2) . . ?
C27 N4 C32 112.2(2) . . ?
C31 N4 C32 114.2(2) . . ?
N6 C39 C40 121.0(2) . . ?
N6 C39 C44 119.7(2) . . ?
C40 C39 C44 119.3(2) . . ?
O3 C45 O4 123.4(2) . . ?
O3 C45 C44 117.8(2) . . ?
O4 C45 C44 118.8(2) . . ?
C15 C14 C13 121.0(3) . . ?
C15 C14 H14 119.5 . . ?
C13 C14 H14 119.5 . . ?
C47 C46 C51 119.3(3) . . ?
C47 C46 N6 121.2(3) . . ?
C51 C46 N6 119.3(3) . . ?
C21 C20 C25 118.6(3) . . ?
C21 C20 N3 118.8(3) . . ?
C25 C20 N3 122.5(3) . . ?
C14 C15 C16 120.7(3) . . ?
C14 C15 H15 119.7 . . ?
C16 C15 H15 119.7 . . ?
C38 C33 C34 117.0(3) . . ?
C38 C33 C32 121.2(3) . . ?
C34 C33 C32 121.8(3) . . ?
C39 N6 C46 127.2(2) . . ?
C39 N6 H6N 114(3) . . ?
C46 N6 H6N 117(3) . . ?
C46 C51 C50 119.6(3) . . ?
C46 C51 H51 120.2 . . ?
C50 C51 H51 120.2 . . ?
N4 C32 C33 117.1(2) . . ?
N4 C32 H32A 108.0 . . ?
C33 C32 H32A 108.0 . . ?
N4 C32 H32B 108.0 . . ?
C33 C32 H32B 108.0 . . ?
H32A C32 H32B 107.3 . . ?
N2 C3 C4 113.6(2) . . ?
N2 C3 H3A 108.8 . . ?
C4 C3 H3A 108.8 . . ?
N2 C3 H3B 108.8 . . ?
C4 C3 H3B 108.8 . . ?
H3A C3 H3B 107.7 . . ?
N1 C6 C7 116.1(2) . . ?
N1 C6 H6A 108.3 . . ?
C7 C6 H6A 108.3 . . ?
N1 C6 H6B 108.3 . . ?
C7 C6 H6B 108.3 . . ?
H6A C6 H6B 107.4 . . ?
C12 C7 C8 118.3(3) . . ?
C12 C7 C6 121.1(3) . . ?
C8 C7 C6 120.6(3) . . ?
N5 C28 C27 111.6(2) . . ?
N5 C28 H28A 109.3 . . ?
C27 C28 H28A 109.3 . . ?
N5 C28 H28B 109.3 . . ?
C27 C28 H28B 109.3 . . ?
H28A C28 H28B 108.0 . . ?
N4 C27 C28 112.7(2) . . ?
N4 C27 H27A 109.0 . . ?
C28 C27 H27A 109.0 . . ?
N4 C27 H27B 109.0 . . ?
C28 C27 H27B 109.0 . . ?
H27A C27 H27B 107.8 . . ?
C42 C43 C44 121.9(3) . . ?
C42 C43 H43 119.1 . . ?
C44 C43 H43 119.1 . . ?
C16 C17 C18 122.3(3) . . ?
C16 C17 H17 118.8 . . ?
C18 C17 H17 118.8 . . ?
N5 C29 C30 113.6(2) . . ?
N5 C29 H29A 108.9 . . ?
C30 C29 H29A 108.9 . . ?
N5 C29 H29B 108.9 . . ?
C30 C29 H29B 108.9 . . ?
H29A C29 H29B 107.7 . . ?
C22 C21 C20 120.5(3) . . ?
C22 C21 H21 119.7 . . ?
C20 C21 H21 119.7 . . ?
C17 C16 C15 119.1(3) . . ?
C17 C16 H16 120.4 . . ?
C15 C16 H16 120.4 . . ?
C49 C50 C51 120.3(3) . . ?
C49 C50 C52 118.6(4) . . ?
C51 C50 C52 121.1(4) . . ?
C41 C40 C39 120.9(3) . . ?
C41 C40 H40 119.5 . . ?
C39 C40 H40 119.5 . . ?
C48 C47 C46 120.6(3) . . ?
C48 C47 H47 119.7 . . ?
C46 C47 H47 119.7 . . ?
N1 C1 C2 112.3(2) . . ?
N1 C1 H1A 109.1 . . ?
C2 C1 H1A 109.1 . . ?
N1 C1 H1B 109.1 . . ?
C2 C1 H1B 109.1 . . ?
H1A C1 H1B 107.9 . . ?
N2 C2 C1 111.0(2) . . ?
N2 C2 H2A 109.4 . . ?
C1 C2 H2A 109.4 . . ?
N2 C2 H2B 109.4 . . ?
C1 C2 H2B 109.4 . . ?
H2A C2 H2B 108.0 . . ?
C40 C41 C42 120.6(3) . . ?
C40 C41 H41 119.7 . . ?
C42 C41 H41 119.7 . . ?
C48 C49 C50 119.6(3) . . ?
C48 C49 H49 120.2 . . ?
C50 C49 H49 120.2 . . ?
C24 C25 C20 120.3(3) . . ?
C24 C25 H25 119.9 . . ?
C20 C25 H25 119.9 . . ?
C21 C22 C23 120.4(3) . . ?
C21 C22 H22 119.8 . . ?
C23 C22 H22 119.8 . . ?
N1 C5 C4 113.3(2) . 3_656 ?
N1 C5 H5A 108.9 . . ?
C4 C5 H5A 108.9 3_656 . ?
N1 C5 H5B 108.9 . . ?
C4 C5 H5B 108.9 3_656 . ?
H5A C5 H5B 107.7 . . ?
C49 C48 C47 120.5(3) . . ?
C49 C48 H48 119.7 . . ?
C47 C48 H48 119.7 . . ?
C30 C31 N4 114.0(3) 3_756 . ?
C30 C31 H31A 108.7 3_756 . ?
N4 C31 H31A 108.7 . . ?
C30 C31 H31B 108.7 3_756 . ?
N4 C31 H31B 108.7 . . ?
H31A C31 H31B 107.6 . . ?
C5 C4 C3 117.1(3) 3_656 . ?
C5 C4 H4A 108.0 3_656 . ?
C3 C4 H4A 108.0 . . ?
C5 C4 H4B 108.0 3_656 . ?
C3 C4 H4B 108.0 . . ?
H4A C4 H4B 107.3 . . ?
C7 C8 C9 120.1(5) . . ?
C7 C8 H8 119.9 . . ?
C9 C8 H8 119.9 . . ?
C23 C24 C25 120.6(3) . . ?
C23 C24 C26 120.4(4) . . ?
C25 C24 C26 119.0(4) . . ?
C24 C23 C22 119.5(3) . . ?
C24 C23 H23 120.2 . . ?
C22 C23 H23 120.2 . . ?
C35 C34 C33 121.2(3) . . ?
C35 C34 H34 119.4 . . ?
C33 C34 H34 119.4 . . ?
C37 C38 C33 121.2(3) . . ?
C37 C38 H38 119.4 . . ?
C33 C38 H38 119.4 . . ?
C35 C36 C37 119.5(4) . . ?
C35 C36 H36 120.2 . . ?
C37 C36 H36 120.2 . . ?
F6A C52 F5A 108.5(7) . . ?
F6 C52 F5 115.7(9) . . ?
F6 C52 F4 80.6(6) . . ?
F5 C52 F4 116.3(9) . . ?
F6A C52 C50 113.9(6) . . ?
F5A C52 C50 115.8(5) . . ?
F6 C52 C50 114.9(5) . . ?
F5 C52 C50 113.2(7) . . ?
F4 C52 C50 112.4(4) . . ?
C41 C42 C43 119.4(3) . . ?
C41 C42 H42 120.3 . . ?
C43 C42 H42 120.3 . . ?
C36 C35 C34 120.7(3) . . ?
C36 C35 H35 119.7 . . ?
C34 C35 H35 119.7 . . ?
C36 C37 C38 120.4(4) . . ?
C36 C37 H37 119.8 . . ?
C38 C37 H37 119.8 . . ?
C7 C12 C11 120.8(4) . . ?
C7 C12 H12 119.6 . . ?
C11 C12 H12 119.6 . . ?
C31 C30 C29 119.7(3) 3_756 . ?
C31 C30 H30A 107.4 3_756 . ?
C29 C30 H30A 107.4 . . ?
C31 C30 H30B 107.4 3_756 . ?
C29 C30 H30B 107.4 . . ?
H30A C30 H30B 106.9 . . ?
C10 C11 C12 120.8(5) . . ?
C10 C11 H11 119.6 . . ?
C12 C11 H11 119.6 . . ?
F1 C26 F3 109.8(10) . . ?
F2A C26 F1A 107.3(18) . . ?
F1 C26 F2 103.7(7) . . ?
F3 C26 F2 103.5(8) . . ?
F2A C26 F3A 114.2(18) . . ?
F1A C26 F3A 99(2) . . ?
F2A C26 C24 115.0(10) . . ?
F1 C26 C24 113.6(7) . . ?
F3 C26 C24 114.4(5) . . ?
F1A C26 C24 112.2(17) . . ?
F2 C26 C24 110.8(6) . . ?
F3A C26 C24 107.9(7) . . ?
C10 C9 C8 119.9(5) . . ?
C10 C9 H9 120.0 . . ?
C8 C9 H9 120.0 . . ?
C11 C10 C9 120.1(5) . . ?
C11 C10 H10 120.0 . . ?
C9 C10 H10 120.0 . . ?

loop_
_geom_bond_atom_site_label_1
_geom_bond_atom_site_label_2
_geom_bond_distance
_geom_bond_site_symmetry_2
_geom_bond_publ_flag
N2 C3 1.476(3) . ?
N2 C2 1.486(3) . ?
N2 H1N 0.91(3) . ?
N2 H2N 0.84(3) . ?
O2 C19 1.250(3) . ?
O3 C45 1.250(3) . ?
O4 C45 1.263(3) . ?
O1 C19 1.258(3) . ?
C19 C18 1.507(3) . ?
N1 C1 1.465(4) . ?
N1 C5 1.467(4) . ?
N1 C6 1.487(3) . ?
N5 C28 1.477(4) . ?
N5 C29 1.490(3) . ?
N5 H5N 0.90(3) . ?
N5 H4N 0.92(3) . ?
C13 N3 1.380(3) . ?
C13 C14 1.403(3) . ?
C13 C18 1.412(3) . ?
C44 C43 1.387(4) . ?
C44 C39 1.412(3) . ?
C44 C45 1.503(4) . ?
C18 C17 1.388(4) . ?
N3 C20 1.399(3) . ?
N3 H3N 0.95(4) . ?
N4 C27 1.462(4) . ?
N4 C31 1.473(4) . ?
N4 C32 1.483(4) . ?
C39 N6 1.370(3) . ?
C39 C40 1.405(4) . ?
C14 C15 1.367(4) . ?
C14 H14 0.9300 . ?
C46 C47 1.376(4) . ?
C46 C51 1.381(4) . ?
C46 N6 1.406(3) . ?
C20 C21 1.381(4) . ?
C20 C25 1.389(4) . ?
C15 C16 1.376(4) . ?
C15 H15 0.9300 . ?
C33 C38 1.379(4) . ?
C33 C34 1.382(4) . ?
C33 C32 1.505(4) . ?
N6 H6N 0.85(4) . ?
C51 C50 1.383(4) . ?
C51 H51 0.9300 . ?
C32 H32A 0.9700 . ?
C32 H32B 0.9700 . ?
C3 C4 1.526(4) . ?
C3 H3A 0.9700 . ?
C3 H3B 0.9700 . ?
C6 C7 1.513(4) . ?
C6 H6A 0.9700 . ?
C6 H6B 0.9700 . ?
C7 C12 1.387(5) . ?
C7 C8 1.387(5) . ?
C28 C27 1.502(4) . ?
C28 H28A 0.9700 . ?
C28 H28B 0.9700 . ?
C27 H27A 0.9700 . ?
C27 H27B 0.9700 . ?
C43 C42 1.380(5) . ?
C43 H43 0.9300 . ?
C17 C16 1.374(4) . ?
C17 H17 0.9300 . ?
C29 C30 1.507(5) . ?
C29 H29A 0.9700 . ?
C29 H29B 0.9700 . ?
C21 C22 1.369(5) . ?
C21 H21 0.9300 . ?
C16 H16 0.9300 . ?
C50 C49 1.377(5) . ?
C50 C52 1.469(5) . ?
C40 C41 1.351(4) . ?
C40 H40 0.9300 . ?
C47 C48 1.367(5) . ?
C47 H47 0.9300 . ?
C1 C2 1.505(4) . ?
C1 H1A 0.9700 . ?
C1 H1B 0.9700 . ?
C2 H2A 0.9700 . ?
C2 H2B 0.9700 . ?
C41 C42 1.378(5) . ?
C41 H41 0.9300 . ?
C49 C48 1.365(5) . ?
C49 H49 0.9300 . ?
C25 C24 1.375(4) . ?
C25 H25 0.9300 . ?
C22 C23 1.379(5) . ?
C22 H22 0.9300 . ?
C5 C4 1.489(4) 3_656 ?
C5 H5A 0.9700 . ?
C5 H5B 0.9700 . ?
C48 H48 0.9300 . ?
C31 C30 1.450(5) 3_756 ?
C31 H31A 0.9700 . ?
C31 H31B 0.9700 . ?
C4 C5 1.489(4) 3_656 ?
C4 H4A 0.9700 . ?
C4 H4B 0.9700 . ?
C8 C9 1.406(6) . ?
C8 H8 0.9300 . ?
C24 C23 1.362(5) . ?
C24 C26 1.502(6) . ?
C23 H23 0.9300 . ?
C34 C35 1.376(5) . ?
C34 H34 0.9300 . ?
C38 C37 1.373(5) . ?
C38 H38 0.9300 . ?
C36 C35 1.344(6) . ?
C36 C37 1.365(5) . ?
C36 H36 0.9300 . ?
C52 F6A 1.257(8) . ?
C52 F5A 1.261(7) . ?
C52 F6 1.284(8) . ?
C52 F5 1.308(10) . ?
C52 F4 1.363(7) . ?
C42 H42 0.9300 . ?
C35 H35 0.9300 . ?
C37 H37 0.9300 . ?
C12 C11 1.390(5) . ?
C12 H12 0.9300 . ?
C30 C31 1.450(5) 3_756 ?
C30 H30A 0.9700 . ?
C30 H30B 0.9700 . ?
C11 C10 1.347(7) . ?
C11 H11 0.9300 . ?
C26 F2A 1.184(16) . ?
C26 F1 1.262(10) . ?
C26 F3 1.301(8) . ?
C26 F1A 1.31(2) . ?
C26 F2 1.326(8) . ?
C26 F3A 1.34(2) . ?
C9 C10 1.379(7) . ?
C9 H9 0.9300 . ?
C10 H10 0.9300 . ?

loop_
_geom_torsion_atom_site_label_1
_geom_torsion_atom_site_label_2
_geom_torsion_atom_site_label_3
_geom_torsion_atom_site_label_4
_geom_torsion
_geom_torsion_site_symmetry_1
_geom_torsion_site_symmetry_2
_geom_torsion_site_symmetry_3
_geom_torsion_site_symmetry_4
_geom_torsion_publ_flag
N3 C13 C18 C17 174.5(2) . . . . ?
C14 C13 C18 C17 0.3(3) . . . . ?
N3 C13 C18 C19 -3.9(3) . . . . ?
C14 C13 C18 C19 -178.1(2) . . . . ?
O2 C19 C18 C17 1.0(3) . . . . ?
O1 C19 C18 C17 -178.4(2) . . . . ?
O2 C19 C18 C13 179.4(2) . . . . ?
O1 C19 C18 C13 -0.1(4) . . . . ?
C14 C13 N3 C20 -19.8(4) . . . . ?
C18 C13 N3 C20 166.1(3) . . . . ?
C43 C44 C39 N6 176.6(3) . . . . ?
C45 C44 C39 N6 -2.6(4) . . . . ?
C43 C44 C39 C40 -2.8(4) . . . . ?
C45 C44 C39 C40 178.0(2) . . . . ?
C43 C44 C45 O3 5.8(4) . . . . ?
C39 C44 C45 O3 -174.9(2) . . . . ?
C43 C44 C45 O4 -175.3(3) . . . . ?
C39 C44 C45 O4 3.9(4) . . . . ?
N3 C13 C14 C15 -173.6(3) . . . . ?
C18 C13 C14 C15 0.5(4) . . . . ?
C13 N3 C20 C21 139.3(3) . . . . ?
C13 N3 C20 C25 -44.0(4) . . . . ?
C13 C14 C15 C16 -1.0(4) . . . . ?
C40 C39 N6 C46 2.9(5) . . . . ?
C44 C39 N6 C46 -176.4(3) . . . . ?
C47 C46 N6 C39 -67.6(5) . . . . ?
C51 C46 N6 C39 116.8(4) . . . . ?
C47 C46 C51 C50 -2.5(4) . . . . ?
N6 C46 C51 C50 173.3(3) . . . . ?
C27 N4 C32 C33 58.8(3) . . . . ?
C31 N4 C32 C33 -67.8(3) . . . . ?
C38 C33 C32 N4 -92.6(4) . . . . ?
C34 C33 C32 N4 87.6(4) . . . . ?
C2 N2 C3 C4 -167.5(3) . . . . ?
C1 N1 C6 C7 63.5(3) . . . . ?
C5 N1 C6 C7 -64.1(3) . . . . ?
N1 C6 C7 C12 88.8(4) . . . . ?
N1 C6 C7 C8 -92.1(4) . . . . ?
C29 N5 C28 C27 173.9(2) . . . . ?
C31 N4 C27 C28 -160.2(3) . . . . ?
C32 N4 C27 C28 71.2(3) . . . . ?
N5 C28 C27 N4 61.9(3) . . . . ?
C39 C44 C43 C42 1.4(4) . . . . ?
C45 C44 C43 C42 -179.3(3) . . . . ?
C13 C18 C17 C16 -0.6(4) . . . . ?
C19 C18 C17 C16 177.9(3) . . . . ?
C28 N5 C29 C30 -165.4(3) . . . . ?
C25 C20 C21 C22 -1.3(4) . . . . ?
N3 C20 C21 C22 175.5(3) . . . . ?
C18 C17 C16 C15 0.1(5) . . . . ?
C14 C15 C16 C17 0.7(5) . . . . ?
C46 C51 C50 C49 1.7(4) . . . . ?
C46 C51 C50 C52 -179.7(3) . . . . ?
N6 C39 C40 C41 -177.5(3) . . . . ?
C44 C39 C40 C41 1.9(4) . . . . ?
C51 C46 C47 C48 1.0(5) . . . . ?
N6 C46 C47 C48 -174.6(3) . . . . ?
C5 N1 C1 C2 -157.0(2) . . . . ?
C6 N1 C1 C2 74.3(3) . . . . ?
C3 N2 C2 C1 176.7(2) . . . . ?
N1 C1 C2 N2 61.5(3) . . . . ?
C39 C40 C41 C42 0.5(5) . . . . ?
C51 C50 C49 C48 0.5(5) . . . . ?
C52 C50 C49 C48 -178.2(3) . . . . ?
C21 C20 C25 C24 0.2(4) . . . . ?
N3 C20 C25 C24 -176.5(3) . . . . ?
C20 C21 C22 C23 1.6(5) . . . . ?
C1 N1 C5 C4 157.2(3) . . . 3_656 ?
C6 N1 C5 C4 -74.6(3) . . . 3_656 ?
C50 C49 C48 C47 -1.9(5) . . . . ?
C46 C47 C48 C49 1.2(5) . . . . ?
C27 N4 C31 C30 151.3(3) . . . 3_756 ?
C32 N4 C31 C30 -81.2(4) . . . 3_756 ?
N2 C3 C4 C5 -56.0(4) . . . 3_656 ?
C12 C7 C8 C9 -1.2(5) . . . . ?
C6 C7 C8 C9 179.7(3) . . . . ?
C20 C25 C24 C23 0.8(5) . . . . ?
C20 C25 C24 C26 -179.9(4) . . . . ?
C25 C24 C23 C22 -0.5(5) . . . . ?
C26 C24 C23 C22 -179.9(4) . . . . ?
C21 C22 C23 C24 -0.6(6) . . . . ?
C38 C33 C34 C35 -0.2(5) . . . . ?
C32 C33 C34 C35 179.6(3) . . . . ?
C34 C33 C38 C37 0.1(5) . . . . ?
C32 C33 C38 C37 -179.7(3) . . . . ?
C49 C50 C52 F6A 50.1(11) . . . . ?
C51 C50 C52 F6A -128.6(10) . . . . ?
C49 C50 C52 F5A -76.7(7) . . . . ?
C51 C50 C52 F5A 104.7(7) . . . . ?
C49 C50 C52 F6 106.2(7) . . . . ?
C51 C50 C52 F6 -72.4(7) . . . . ?
C49 C50 C52 F5 -29.7(13) . . . . ?
C51 C50 C52 F5 151.6(12) . . . . ?
C49 C50 C52 F4 -164.0(5) . . . . ?
C51 C50 C52 F4 17.4(6) . . . . ?
C40 C41 C42 C43 -1.9(6) . . . . ?
C44 C43 C42 C41 0.9(6) . . . . ?
C37 C36 C35 C34 0.0(7) . . . . ?
C33 C34 C35 C36 0.1(6) . . . . ?
C35 C36 C37 C38 0.0(7) . . . . ?
C33 C38 C37 C36 0.0(7) . . . . ?
C8 C7 C12 C11 2.0(5) . . . . ?
C6 C7 C12 C11 -178.9(3) . . . . ?
N5 C29 C30 C31 -49.8(4) . . . 3_756 ?
C7 C12 C11 C10 -1.1(6) . . . . ?
C23 C24 C26 F2A -84(3) . . . . ?
C25 C24 C26 F2A 97(3) . . . . ?
C23 C24 C26 F1 86.5(12) . . . . ?
C25 C24 C26 F1 -92.8(12) . . . . ?
C23 C24 C26 F3 -146.2(12) . . . . ?
C25 C24 C26 F3 34.4(13) . . . . ?
C23 C24 C26 F1A 39(2) . . . . ?
C25 C24 C26 F1A -140(2) . . . . ?
C23 C24 C26 F2 -29.7(12) . . . . ?
C25 C24 C26 F2 150.9(10) . . . . ?
C23 C24 C26 F3A 147(2) . . . . ?
C25 C24 C26 F3A -32(2) . . . . ?
C7 C8 C9 C10 -0.6(6) . . . . ?
C12 C11 C10 C9 -0.7(7) . . . . ?
C8 C9 C10 C11 1.5(7) . . . . ?
